data_7229063
loop_
_publ_author_name
'Forsyth, Craig M.'
'Deacon, Glen B.'
'Junk, Peter Courtney'
'Greenhill, Neil B.'

_publ_section_title
;
 Recurrent supramolecular scenarios within complex 3-D hydrogen bond
 networks derived from organic ammonium salts of
 (4-amino-1-hydroxybutylidine)-1,1-bisphosphonic acid.
;
_journal_name_full CrystEngComm
_journal_paper_doi 10.1039/C7CE01034F
_journal_year 2017
_chemical_formula_moiety 'C4 H11 N O7 P2, C8 H14 N2, 4(H2 O)'
_chemical_formula_sum 'C12 H33 N3 O11 P2'
_chemical_formula_weight 457.35
_space_group_crystal_system monoclinic
_space_group_IT_number 14
_space_group_name_Hall '-P 2ybc'
_space_group_name_H-M_alt 'P 1 21/c 1'
_symmetry_space_group_name_Hall '-P 2ybc'
_symmetry_space_group_name_H-M 'P 1 21/c 1'
_atom_sites_solution_hydrogens mixed
_audit_creation_method SHELXL-2014/7
_audit_update_record
;
2017-06-02 deposited with the CCDC.
2017-09-05 downloaded from the CCDC.
;
_cell_angle_alpha 90
_cell_angle_beta 97.751(3)
_cell_angle_gamma 90
_cell_formula_units_Z 4
_cell_length_a 6.8311(2)
_cell_length_b 16.1499(6)
_cell_length_c 18.8388(6)
_cell_measurement_reflns_used 6984
_cell_measurement_temperature 123(2)
_cell_measurement_theta_max 32.2927
_cell_measurement_theta_min 2.1777
_cell_volume 2059.34(12)
_computing_cell_refinement
;
CrysAlisPro, Agilent Technologies,
Version 1.171.35.15 (release 03-08-2011 CrysAlis171 .NET)
(compiled Aug  3 2011,13:03:54)
;
_computing_data_collection
;
CrysAlisPro, Agilent Technologies,
Version 1.171.35.15 (release 03-08-2011 CrysAlis171 .NET)
(compiled Aug  3 2011,13:03:54)
;
_computing_data_reduction
;
CrysAlisPro, Agilent Technologies,
Version 1.171.35.15 (release 03-08-2011 CrysAlis171 .NET)
(compiled Aug  3 2011,13:03:54)
;
_computing_structure_refinement 'SHELXL-2014/7 (Sheldrick, 2015)'
_computing_structure_solution 'SHELXS-97 (Sheldrick, 2015)'
_diffrn_ambient_temperature 123(2)
_diffrn_detector_area_resol_mean 10.3389
_diffrn_measured_fraction_theta_full 0.999
_diffrn_measured_fraction_theta_max 0.923
_diffrn_measurement_device_type 'OXFORD Gemini Ultra CCD'
_diffrn_measurement_method '\w scans'
_diffrn_radiation_type MoK\a
_diffrn_radiation_wavelength 0.71073
_diffrn_reflns_av_R_equivalents 0.0295
_diffrn_reflns_av_unetI/netI 0.0265
_diffrn_reflns_Laue_measured_fraction_full 0.999
_diffrn_reflns_Laue_measured_fraction_max 0.923
_diffrn_reflns_limit_h_max 10
_diffrn_reflns_limit_h_min -9
_diffrn_reflns_limit_k_max 23
_diffrn_reflns_limit_k_min -24
_diffrn_reflns_limit_l_max 27
_diffrn_reflns_limit_l_min -27
_diffrn_reflns_number 25811
_diffrn_reflns_point_group_measured_fraction_full 0.999
_diffrn_reflns_point_group_measured_fraction_max 0.923
_diffrn_reflns_theta_full 25.242
_diffrn_reflns_theta_max 32.365
_diffrn_reflns_theta_min 2.182
_diffrn_source 'fine focus sealed tube'
_exptl_absorpt_coefficient_mu 0.271
_exptl_absorpt_correction_T_max 1.00000
_exptl_absorpt_correction_T_min 0.95533
_exptl_absorpt_correction_type multi-scan
_exptl_absorpt_process_details
;
CrysAlisPro, Agilent Technologies,
Version 1.171.35.15 (release 03-08-2011 CrysAlis171 .NET)
(compiled Aug  3 2011,13:03:54)
Empirical absorption correction using spherical harmonics,
 implemented in SCALE3 ABSPACK scaling algorithm.
;
_exptl_crystal_colour colourless
_exptl_crystal_density_diffrn 1.475
_exptl_crystal_density_meas ?
_exptl_crystal_description prism
_exptl_crystal_F_000 976
_exptl_crystal_size_max 0.250
_exptl_crystal_size_mid 0.100
_exptl_crystal_size_min 0.100
_refine_diff_density_max 0.489
_refine_diff_density_min -0.321
_refine_diff_density_rms 0.061
_refine_ls_extinction_method none
_refine_ls_goodness_of_fit_ref 1.064
_refine_ls_hydrogen_treatment mixed
_refine_ls_matrix_type full
_refine_ls_number_parameters 311
_refine_ls_number_reflns 6816
_refine_ls_number_restraints 23
_refine_ls_restrained_S_all 1.063
_refine_ls_R_factor_all 0.0381
_refine_ls_R_factor_gt 0.0312
_refine_ls_shift/su_max 0.001
_refine_ls_shift/su_mean 0.000
_refine_ls_structure_factor_coef Fsqd
_refine_ls_weighting_details 'w=1/[\s^2^(Fo^2^)+(0.0384P)^2^+0.9411P] where P=(Fo^2^+2Fc^2^)/3'
_refine_ls_weighting_scheme calc
_refine_ls_wR_factor_gt 0.0808
_refine_ls_wR_factor_ref 0.0857
_reflns_Friedel_coverage 0.000
_reflns_number_gt 5981
_reflns_number_total 6816
_reflns_threshold_expression 'I > 2\s(I)'
_cod_data_source_file c7ce01034f2.cif
_cod_data_source_block shelx_CCDC5
_cod_depositor_comments
;
The following automatic conversions were performed:

'_exptl_crystal_density_meas' value 'not measured' was changed to '?'
- the value is perceived as not measured.

Automatic conversion script
Id: cif_fix_values 4973 2017-02-22 13:04:09Z antanas 
;
_cod_database_code 7229063
_shelx_shelxl_version_number 2014/7
_shelx_space_group_comment
;
The symmetry employed for this shelxl refinement is uniquely defined
by the following loop, which should always be used as a source of
symmetry information in preference to the above space-group names.
They are only intended as comments.
;
_shelx_estimated_absorpt_t_min 0.935
_shelx_estimated_absorpt_t_max 0.973

loop_
_space_group_symop_operation_xyz
'x, y, z'
'-x, y+1/2, -z+1/2'
'-x, -y, -z'
'x, -y-1/2, z-1/2'

loop_
_atom_site_label
_atom_site_type_symbol
_atom_site_fract_x
_atom_site_fract_y
_atom_site_fract_z
_atom_site_U_iso_or_equiv
_atom_site_adp_type
_atom_site_occupancy
_atom_site_site_symmetry_order
_atom_site_calc_flag
_atom_site_refinement_flags_posn
_atom_site_refinement_flags_adp
P1 P 0.23323(4) 0.03960(2) 0.14577(2) 0.00821(6) Uani 1 1 d . .
P2 P 0.35015(4) 0.21839(2) 0.18748(2) 0.00912(6) Uani 1 1 d . .
O1 O 0.25440(11) 0.03687(5) 0.22823(4) 0.01156(14) Uani 1 1 d . .
O2 O 0.01785(11) 0.04904(5) 0.11356(4) 0.01242(15) Uani 1 1 d . .
O3 O 0.33645(11) -0.03365(5) 0.11548(4) 0.01137(14) Uani 1 1 d . .
O4 O 0.42002(12) 0.17686(5) 0.26293(4) 0.01388(15) Uani 1 1 d D .
H4 H 0.364(2) 0.1302(9) 0.2603(9) 0.021 Uiso 1 1 d D U
O5 O 0.13606(11) 0.24307(5) 0.18115(4) 0.01417(15) Uani 1 1 d . .
O6 O 0.49429(12) 0.28699(5) 0.17768(4) 0.01373(15) Uani 1 1 d . .
O7 O 0.58006(11) 0.11334(5) 0.13195(4) 0.01063(14) Uani 1 1 d D .
H7 H 0.619(2) 0.1101(10) 0.0908(7) 0.016 Uiso 1 1 d D U
O8 O 0.77900(12) 0.12372(5) 0.01066(4) 0.01475(16) Uani 1 1 d D .
H8A H 0.873(2) 0.0983(10) 0.0377(8) 0.022 Uiso 1 1 d D U
H8B H 0.753(3) 0.0971(13) -0.0288(9) 0.045(6) Uiso 1 1 d D .
O9 O 0.03104(14) 0.38908(6) 0.23327(5) 0.01870(17) Uani 1 1 d D .
H9A H -0.067(3) 0.3751(11) 0.2533(10) 0.028 Uiso 1 1 d D U
H9B H 0.078(3) 0.3443(11) 0.2179(10) 0.028 Uiso 1 1 d D U
O10 O -0.25690(14) 0.32872(6) 0.30812(5) 0.02135(18) Uani 1 1 d D .
H10A H -0.352(2) 0.3177(12) 0.2760(9) 0.032 Uiso 1 1 d D U
H10B H -0.298(3) 0.3701(10) 0.3311(9) 0.032 Uiso 1 1 d D U
O11 O 0.57157(14) -0.03656(6) 0.31006(6) 0.0244(2) Uani 1 1 d D .
H11A H 0.465(2) -0.0207(12) 0.2855(9) 0.037 Uiso 1 1 d D U
H11B H 0.564(3) -0.0878(13) 0.3181(10) 0.037 Uiso 1 1 d D U
N1 N 0.25983(14) 0.06960(6) -0.13924(5) 0.01098(16) Uani 1 1 d D .
H1N H 0.216(2) 0.0870(10) -0.1841(7) 0.016 Uiso 1 1 d D U
H2N H 0.3835(19) 0.0494(10) -0.1378(8) 0.016 Uiso 1 1 d D U
H3N H 0.176(2) 0.0299(9) -0.1287(8) 0.016 Uiso 1 1 d D U
N2 N -0.20459(14) 0.27357(6) 0.09412(5) 0.01264(17) Uani 1 1 d D .
H4N H -0.086(2) 0.2628(10) 0.1191(8) 0.019 Uiso 1 1 d D U
H5N H -0.226(2) 0.2369(9) 0.0583(8) 0.019 Uiso 1 1 d D U
H6N H -0.297(2) 0.2670(10) 0.1234(8) 0.019 Uiso 1 1 d D U
N3 N -0.13131(15) 0.42969(6) -0.23526(5) 0.01331(17) Uani 1 1 d D .
H7N H -0.202(2) 0.4175(10) -0.2783(7) 0.020 Uiso 1 1 d D U
H8N H -0.015(2) 0.4530(10) -0.2418(9) 0.020 Uiso 1 1 d D U
H9N H -0.206(2) 0.4655(9) -0.2154(9) 0.020 Uiso 1 1 d D U
C1 C 0.37074(14) 0.13425(6) 0.12292(5) 0.00855(17) Uani 1 1 d . .
C2 C 0.30036(15) 0.16670(6) 0.04695(5) 0.00989(17) Uani 1 1 d . .
H2A H 0.1667 0.1907 0.0461 0.012 Uiso 1 1 calc R U
H2B H 0.3898 0.2117 0.0359 0.012 Uiso 1 1 calc R U
C3 C 0.29330(15) 0.10073(6) -0.01161(5) 0.01045(18) Uani 1 1 d . .
H3A H 0.4207 0.0707 -0.0064 0.013 Uiso 1 1 calc R U
H3B H 0.1881 0.0602 -0.0055 0.013 Uiso 1 1 calc R U
C4 C 0.25396(17) 0.13779(7) -0.08620(5) 0.01259(19) Uani 1 1 d . .
H4A H 0.1229 0.1650 -0.0933 0.015 Uiso 1 1 calc R U
H4B H 0.3556 0.1799 -0.0926 0.015 Uiso 1 1 calc R U
C5 C -0.07977(17) 0.37461(7) 0.01096(6) 0.0143(2) Uani 1 1 d . .
C6 C -0.14372(16) 0.35794(7) -0.06116(6) 0.01363(19) Uani 1 1 d . .
H6 H -0.2727 0.3364 -0.0748 0.016 Uiso 1 1 calc R U
C7 C -0.02140(16) 0.37236(7) -0.11354(6) 0.01287(19) Uani 1 1 d . .
C8 C 0.16772(17) 0.40425(8) -0.09264(6) 0.0167(2) Uani 1 1 d . .
H8 H 0.2528 0.4145 -0.1276 0.020 Uiso 1 1 calc R U
C9 C 0.23209(18) 0.42102(8) -0.02087(7) 0.0193(2) Uani 1 1 d . .
H9 H 0.3607 0.4429 -0.0072 0.023 Uiso 1 1 calc R U
C10 C 0.10984(18) 0.40598(7) 0.03121(6) 0.0173(2) Uani 1 1 d . .
H10 H 0.1553 0.4170 0.0802 0.021 Uiso 1 1 calc R U
C11 C -0.21672(18) 0.36016(7) 0.06617(6) 0.0169(2) Uani 1 1 d . .
H11C H -0.1827 0.3991 0.1065 0.020 Uiso 1 1 calc R U
H11D H -0.3542 0.3718 0.0445 0.020 Uiso 1 1 calc R U
C12 C -0.09591(17) 0.35286(7) -0.19059(6) 0.0141(2) Uani 1 1 d . .
H12A H 0.0019 0.3176 -0.2106 0.017 Uiso 1 1 calc R U
H12B H -0.2207 0.3212 -0.1930 0.017 Uiso 1 1 calc R U

loop_
_atom_site_aniso_label
_atom_site_aniso_U_11
_atom_site_aniso_U_22
_atom_site_aniso_U_33
_atom_site_aniso_U_23
_atom_site_aniso_U_13
_atom_site_aniso_U_12
P1 0.00781(11) 0.00846(11) 0.00848(11) -0.00002(8) 0.00150(8) -0.00021(8)
P2 0.00897(12) 0.00943(12) 0.00915(11) -0.00173(8) 0.00195(8) -0.00048(9)
O1 0.0131(3) 0.0130(3) 0.0088(3) 0.0010(3) 0.0024(3) -0.0002(3)
O2 0.0085(3) 0.0138(3) 0.0146(3) 0.0014(3) 0.0005(3) -0.0014(3)
O3 0.0122(3) 0.0094(3) 0.0128(3) -0.0008(3) 0.0029(3) 0.0005(3)
O4 0.0167(4) 0.0147(4) 0.0098(3) -0.0003(3) 0.0002(3) -0.0024(3)
O5 0.0109(3) 0.0166(4) 0.0153(4) -0.0042(3) 0.0026(3) 0.0024(3)
O6 0.0149(4) 0.0119(3) 0.0151(4) -0.0032(3) 0.0047(3) -0.0038(3)
O7 0.0073(3) 0.0144(3) 0.0106(3) -0.0003(3) 0.0024(3) 0.0014(3)
O8 0.0144(4) 0.0165(4) 0.0129(4) -0.0021(3) 0.0002(3) 0.0029(3)
O9 0.0186(4) 0.0177(4) 0.0196(4) -0.0072(3) 0.0019(3) 0.0017(3)
O10 0.0211(4) 0.0154(4) 0.0261(5) -0.0079(3) -0.0019(3) 0.0019(3)
O11 0.0168(4) 0.0177(4) 0.0361(5) 0.0073(4) -0.0057(4) -0.0020(3)
N1 0.0120(4) 0.0117(4) 0.0093(4) -0.0008(3) 0.0016(3) -0.0001(3)
N2 0.0119(4) 0.0145(4) 0.0118(4) 0.0008(3) 0.0025(3) -0.0007(3)
N3 0.0158(4) 0.0134(4) 0.0105(4) 0.0010(3) 0.0014(3) -0.0006(3)
C1 0.0073(4) 0.0100(4) 0.0084(4) -0.0002(3) 0.0013(3) 0.0005(3)
C2 0.0109(4) 0.0102(4) 0.0085(4) 0.0001(3) 0.0012(3) 0.0001(3)
C3 0.0122(4) 0.0109(4) 0.0083(4) -0.0003(3) 0.0014(3) 0.0001(3)
C4 0.0175(5) 0.0108(4) 0.0095(4) -0.0012(3) 0.0021(4) 0.0008(4)
C5 0.0179(5) 0.0131(5) 0.0120(4) 0.0022(4) 0.0028(4) 0.0012(4)
C6 0.0140(5) 0.0144(5) 0.0126(4) 0.0017(4) 0.0019(4) -0.0010(4)
C7 0.0150(5) 0.0125(4) 0.0111(4) 0.0017(3) 0.0017(4) 0.0004(4)
C8 0.0142(5) 0.0200(5) 0.0166(5) 0.0029(4) 0.0042(4) -0.0011(4)
C9 0.0151(5) 0.0215(6) 0.0199(5) 0.0017(4) -0.0019(4) -0.0026(4)
C10 0.0205(5) 0.0176(5) 0.0126(5) 0.0014(4) -0.0021(4) 0.0005(4)
C11 0.0212(5) 0.0163(5) 0.0142(5) 0.0037(4) 0.0064(4) 0.0046(4)
C12 0.0187(5) 0.0118(4) 0.0118(4) 0.0010(3) 0.0025(4) -0.0008(4)

loop_
_atom_type_symbol
_atom_type_description
_atom_type_scat_dispersion_real
_atom_type_scat_dispersion_imag
_atom_type_scat_source
C C 0.0033 0.0016 'International Tables Vol C Tables 4.2.6.8 and 6.1.1.4'
H H 0.0000 0.0000 'International Tables Vol C Tables 4.2.6.8 and 6.1.1.4'
N N 0.0061 0.0033 'International Tables Vol C Tables 4.2.6.8 and 6.1.1.4'
O O 0.0106 0.0060 'International Tables Vol C Tables 4.2.6.8 and 6.1.1.4'
P P 0.1023 0.0942 'International Tables Vol C Tables 4.2.6.8 and 6.1.1.4'

loop_
_geom_angle_atom_site_label_1
_geom_angle_atom_site_label_2
_geom_angle_atom_site_label_3
_geom_angle
O2 P1 O3 113.52(4)
O2 P1 O1 111.04(4)
O3 P1 O1 111.67(4)
O2 P1 C1 108.32(4)
O3 P1 C1 105.97(4)
O1 P1 C1 105.85(4)
O5 P2 O6 116.03(5)
O5 P2 O4 110.78(5)
O6 P2 O4 107.31(5)
O5 P2 C1 107.64(4)
O6 P2 C1 110.58(5)
O4 P2 C1 103.84(4)
O7 C1 C2 111.48(8)
O7 C1 P2 104.78(6)
C2 C1 P2 108.71(7)
O7 C1 P1 107.37(6)
C2 C1 P1 112.82(7)
P2 C1 P1 111.39(5)
C3 C2 C1 114.15(8)
C4 C3 C2 112.18(8)
N1 C4 C3 108.16(8)
C10 C5 C6 119.55(10)
C10 C5 C11 120.46(10)
C6 C5 C11 119.97(10)
C5 C6 C7 121.15(10)
C6 C7 C8 118.75(10)
C6 C7 C12 119.35(10)
C8 C7 C12 121.90(10)
C9 C8 C7 120.32(11)
C8 C9 C10 120.65(11)
C9 C10 C5 119.57(10)
N2 C11 C5 112.22(9)
N3 C12 C7 112.07(9)

loop_
_geom_bond_atom_site_label_1
_geom_bond_atom_site_label_2
_geom_bond_distance
P1 O2 1.5216(8)
P1 O3 1.5267(8)
P1 O1 1.5413(8)
P1 C1 1.8743(10)
P2 O5 1.5049(8)
P2 O6 1.5100(8)
P2 O4 1.5859(8)
P2 C1 1.8417(10)
O7 C1 1.4567(12)
N1 C4 1.4912(13)
N2 C11 1.4926(15)
N3 C12 1.5004(14)
C1 C2 1.5388(14)
C2 C3 1.5297(14)
C3 C4 1.5177(14)
C5 C10 1.3952(16)
C5 C6 1.3960(15)
C5 C11 1.5080(16)
C6 C7 1.3960(15)
C7 C8 1.3973(16)
C7 C12 1.5052(15)
C8 C9 1.3908(16)
C9 C10 1.3927(17)

loop_
_geom_hbond_atom_site_label_D
_geom_hbond_atom_site_label_H
_geom_hbond_atom_site_label_A
_geom_hbond_distance_DH
_geom_hbond_distance_HA
_geom_hbond_distance_DA
_geom_hbond_angle_DHA
_geom_hbond_site_symmetry_A
N1 H1N O9 0.903(13) 1.906(13) 2.7648(12) 158.2(14) 4_565
N1 H2N O3 0.902(13) 1.920(13) 2.7946(12) 162.9(15) 3_655
N1 H3N O2 0.902(13) 1.885(13) 2.7840(12) 174.6(15) 3
N2 H4N O5 0.899(13) 1.812(13) 2.7050(12) 171.6(15) .
N2 H5N O8 0.894(13) 2.039(14) 2.8799(13) 156.2(15) 1_455
N2 H6N O6 0.896(13) 1.894(13) 2.7623(12) 162.7(15) 1_455
N3 H7N O7 0.906(13) 2.157(13) 3.0493(12) 168.0(14) 4_465
N3 H8N O1 0.899(13) 2.007(14) 2.8628(13) 158.6(15) 4_565
N3 H9N O11 0.889(13) 2.010(14) 2.8801(14) 165.7(15) 4_465
O4 H4 O1 0.843(13) 1.754(14) 2.5728(11) 163.2(17) .
O7 H7 O8 0.856(13) 1.990(13) 2.8168(11) 162.1(15) .
O8 H8A O2 0.868(13) 1.809(14) 2.6499(11) 162.6(16) 1_655
O8 H8B O3 0.856(15) 1.955(15) 2.8070(11) 173.5(19) 3_655
O9 H9A O10 0.844(17) 1.915(17) 2.7487(14) 169.3(18) .
O9 H9B O5 0.855(17) 1.841(17) 2.6887(12) 170.8(18) .
O10 H10A O6 0.843(14) 2.064(15) 2.8730(12) 160.7(17) 1_455
O10 H10B O3 0.863(14) 1.889(14) 2.7420(12) 169.2(18) 2
O11 H11A O1 0.848(12) 1.918(12) 2.7525(12) 167.7(19) .
O11 H11B O6 0.84(2) 2.07(2) 2.8989(13) 169.5(18) 2_645
